data_4305645
loop_
_publ_author_name
'Dehong Wu'
'Yuguang Li'
'Lei Han'
'Yizhi Li'
'Hong Yan'

_publ_contact_author_address
;
    State Key Laboratory of Coordination Chemistry, 
    Nanjing University, 
    Nanjing 210093, 
    P. R. China
;
_publ_contact_author_email hyan1965@nju.edu.cn
_publ_contact_author_fax '(+86)-25- 83314502'
_publ_contact_author_name 'Hong Yan'
_publ_contact_author_phone '(+86)-25- 83314502'
_publ_section_title
;
Mixed-Valent Diruthenium Half-Sandwich Complexes Containing Two Chelating
1,2-Dicarba-closo-dodecaborane-1,2-dithiolate Ligands: Reactivity towards
Phenylacetylene, 1,4-Diethynylbenzene, and Ethynylferrocene
;
_journal_name_full 'Inorganic Chemistry'
_journal_page_first 6524
_journal_page_last 6531
_journal_paper_doi 10.1021/ic800619z
_journal_volume 47
_journal_year 2008
_chemical_formula_moiety '4(C24 H40 B20 Ru2 S4 Se2), H4 O2, H2 O, H2 O'
_chemical_formula_sum 'C96 H168 B80 O4 Ru8 S16 Se8'
_chemical_formula_weight 4204.47
_chemical_name_systematic
; 
 ? 
;
_space_group_IT_number 14
_symmetry_cell_setting monoclinic
_symmetry_space_group_name_Hall '-P 2yn'
_symmetry_space_group_name_H-M 'P 1 21/n 1'
_atom_sites_solution_hydrogens geom
_atom_sites_solution_primary direct
_atom_sites_solution_secondary difmap
_audit_creation_method SHELXL-97
_cell_angle_alpha 90.00
_cell_angle_beta 108.784(2)
_cell_angle_gamma 90.00
_cell_formula_units_Z 1
_cell_length_a 14.3260(16)
_cell_length_b 18.683(2)
_cell_length_c 17.465(2)
_cell_measurement_reflns_used 5903
_cell_measurement_temperature 291(2)
_cell_measurement_theta_max 25.58
_cell_measurement_theta_min 2.46
_cell_volume 4425.6(9)
_computing_cell_refinement 'Bruker SMART'
_computing_data_collection 'Bruker SMART'
_computing_data_reduction 'Bruker SAINT'
_computing_molecular_graphics 'Bruker SHELXTL'
_computing_publication_material 'Bruker SHELXTL'
_computing_structure_refinement 'Bruker SHELXTL'
_computing_structure_solution 'Bruker SHELXTL'
_diffrn_ambient_temperature 291(2)
_diffrn_measured_fraction_theta_full 0.999
_diffrn_measured_fraction_theta_max 0.999
_diffrn_measurement_device_type 'CCD area detector'
_diffrn_measurement_method 'phi and omega scans'
_diffrn_radiation_monochromator graphite
_diffrn_radiation_source 'sealed tube'
_diffrn_radiation_type MoK\a
_diffrn_radiation_wavelength 0.71073
_diffrn_reflns_av_R_equivalents 0.0381
_diffrn_reflns_av_sigmaI/netI 0.0438
_diffrn_reflns_limit_h_max 13
_diffrn_reflns_limit_h_min -17
_diffrn_reflns_limit_k_max 23
_diffrn_reflns_limit_k_min -16
_diffrn_reflns_limit_l_max 21
_diffrn_reflns_limit_l_min -20
_diffrn_reflns_number 23130
_diffrn_reflns_theta_full 26.00
_diffrn_reflns_theta_max 26.00
_diffrn_reflns_theta_min 1.64
_exptl_absorpt_coefficient_mu 2.539
_exptl_absorpt_correction_T_max 0.54
_exptl_absorpt_correction_T_min 0.47
_exptl_absorpt_correction_type multi-scan
_exptl_absorpt_process_details 'SADABS; Bruker, 2000'
_exptl_crystal_colour yellow
_exptl_crystal_density_diffrn 1.578
_exptl_crystal_density_method 'not measured'
_exptl_crystal_description block
_exptl_crystal_F_000 2056
_exptl_crystal_size_max 0.30
_exptl_crystal_size_mid 0.26
_exptl_crystal_size_min 0.24
_refine_diff_density_max 0.447
_refine_diff_density_min -0.608
_refine_diff_density_rms 0.103
_refine_ls_extinction_method none
_refine_ls_goodness_of_fit_ref 1.065
_refine_ls_hydrogen_treatment constr
_refine_ls_matrix_type fullcycle
_refine_ls_number_parameters 508
_refine_ls_number_reflns 8685
_refine_ls_number_restraints 0
_refine_ls_restrained_S_all 1.065
_refine_ls_R_factor_all 0.0535
_refine_ls_R_factor_gt 0.0439
_refine_ls_shift/su_max 0.000
_refine_ls_shift/su_mean 0.000
_refine_ls_structure_factor_coef Fsqd
_refine_ls_weighting_details 'calc w=1/[\s^2^(Fo^2^)+(0.06P)^2^+1.55P] where P=(Fo^2^+2Fc^2^)/3'
_refine_ls_weighting_scheme calc
_refine_ls_wR_factor_gt 0.1044
_refine_ls_wR_factor_ref 0.1068
_reflns_number_gt 7034
_reflns_number_total 8685
_reflns_threshold_expression >2sigma(I)
_cod_data_source_file ic800619z-file001_6.cif
_cod_data_source_block 5b
_cod_depositor_comments
;
The following automatic conversions were performed:
'_symmetry_cell_setting' value 'Monoclinic' changed to 'monoclinic'
according to '/home/saulius/struct/CIF-dictionaries/cif_core.dic'
dictionary named 'cif_core.dic' version 2.4.1 from 2010-06-29.

Automatic conversion script
Id: cif_fix_enum 1527 2010-12-29 10:47:43Z saulius 
;
_cod_original_sg_symbol_Hall '-P 2yn  '
_cod_original_sg_symbol_H-M 'P 1 21/n 1 '
_cod_database_code 4305645

loop_
_symmetry_equiv_pos_as_xyz
'x, y, z'
'-x+1/2, y+1/2, -z+1/2'
'-x, -y, -z'
'x-1/2, -y-1/2, z-1/2'

loop_
_atom_site_label
_atom_site_type_symbol
_atom_site_fract_x
_atom_site_fract_y
_atom_site_fract_z
_atom_site_U_iso_or_equiv
_atom_site_adp_type
_atom_site_occupancy
_atom_site_symmetry_multiplicity
_atom_site_calc_flag
_atom_site_refinement_flags
_atom_site_disorder_assembly
_atom_site_disorder_group
B1 B 0.6727(4) 0.1426(3) 0.5516(3) 0.0370(11) Uani 1 1 d . . .
H1 H 0.6528 0.0938 0.5386 0.044 Uiso 1 1 d R . .
B2 B 0.7473(4) 0.1875(3) 0.5074(3) 0.0407(12) Uani 1 1 d . . .
H2 H 0.7704 0.1638 0.4681 0.049 Uiso 1 1 d R . .
B3 B 0.7116(4) 0.2781(3) 0.4953(4) 0.0414(12) Uani 1 1 d . . .
H3 H 0.7144 0.3051 0.4494 0.050 Uiso 1 1 d R . .
B4 B 0.6126(4) 0.2929(3) 0.5308(4) 0.0423(12) Uani 1 1 d . . .
H4 H 0.5603 0.3259 0.5059 0.051 Uiso 1 1 d R . .
B5 B 0.7932(4) 0.1678(4) 0.6134(4) 0.0479(13) Uani 1 1 d . . .
H5 H 0.8447 0.1336 0.6358 0.057 Uiso 1 1 d R . .
B6 B 0.8208(5) 0.2536(4) 0.5770(4) 0.0531(15) Uani 1 1 d . . .
H6 H 0.8865 0.2664 0.5793 0.064 Uiso 1 1 d R . .
B7 B 0.7323(5) 0.3180(3) 0.5926(4) 0.0486(14) Uani 1 1 d . . .
H7 H 0.7518 0.3671 0.6038 0.058 Uiso 1 1 d R . .
B8 B 0.6573(5) 0.2702(3) 0.6387(4) 0.0493(14) Uani 1 1 d . . .
H8 H 0.6307 0.2905 0.6778 0.059 Uiso 1 1 d R . .
B9 B 0.6918(5) 0.1789(4) 0.6509(4) 0.0493(14) Uani 1 1 d . . .
H9 H 0.6840 0.1527 0.6957 0.059 Uiso 1 1 d R . .
B10 B 0.7835(5) 0.2484(4) 0.6624(4) 0.0536(15) Uani 1 1 d . . .
H10 H 0.8295 0.2589 0.7148 0.064 Uiso 1 1 d R . .
B11 B 0.1601(4) 0.1721(3) 0.5056(3) 0.0424(12) Uani 1 1 d . . .
H11 H 0.2065 0.1796 0.5585 0.051 Uiso 1 1 d R . .
B12 B 0.0894(4) 0.0891(3) 0.4834(4) 0.0485(14) Uani 1 1 d . . .
H12 H 0.0995 0.0548 0.5262 0.058 Uiso 1 1 d R . .
B13 B 0.0745(4) 0.0670(4) 0.3822(4) 0.0489(14) Uani 1 1 d . . .
H13 H 0.0725 0.0183 0.3642 0.059 Uiso 1 1 d R . .
B14 B 0.1288(4) 0.1326(3) 0.3401(3) 0.0429(12) Uani 1 1 d . . .
H14 H 0.1592 0.1216 0.3000 0.051 Uiso 1 1 d R . .
B15 B 0.0347(5) 0.1730(4) 0.4856(4) 0.0547(15) Uani 1 1 d . . .
H15 H 0.0073 0.1835 0.5278 0.066 Uiso 1 1 d R . .
B16 B -0.0232(5) 0.1070(4) 0.4152(5) 0.0621(18) Uani 1 1 d . . .
H16 H -0.0815 0.0813 0.4142 0.075 Uiso 1 1 d R . .
B17 B 0.0035(5) 0.1374(4) 0.3165(4) 0.0583(16) Uani 1 1 d . . .
H17 H -0.0408 0.1280 0.2631 0.070 Uiso 1 1 d R . .
B18 B 0.0674(5) 0.2164(4) 0.3413(4) 0.0519(14) Uani 1 1 d . . .
H18 H 0.0649 0.2536 0.3028 0.062 Uiso 1 1 d R . .
B19 B 0.0894(4) 0.2402(3) 0.4445(4) 0.0478(14) Uani 1 1 d . . .
H19 H 0.0985 0.2885 0.4643 0.057 Uiso 1 1 d R . .
B20 B -0.0239(5) 0.2035(4) 0.3843(5) 0.0619(17) Uani 1 1 d . . .
H20 H -0.0821 0.2326 0.3705 0.074 Uiso 1 1 d R . .
C1 C 0.5971(3) 0.2072(2) 0.5708(3) 0.0383(10) Uani 1 1 d . . .
C2 C 0.6285(3) 0.2103(2) 0.4872(3) 0.0346(9) Uani 1 1 d . . .
C3 C 0.1770(3) 0.1919(2) 0.4169(3) 0.0351(9) Uani 1 1 d . . .
C4 C 0.1765(3) 0.1054(3) 0.4373(3) 0.0365(10) Uani 1 1 d . . .
C5 C 0.4131(4) 0.2608(3) 0.5655(3) 0.0419(11) Uani 1 1 d . . .
H5A H 0.4419 0.2928 0.6099 0.050 Uiso 1 1 d R . .
C6 C 0.3311(4) 0.2803(3) 0.5067(3) 0.0401(10) Uani 1 1 d . . .
C7 C 0.2833(4) 0.3495(3) 0.5086(3) 0.0453(11) Uani 1 1 d . . .
C8 C 0.2483(4) 0.3921(3) 0.4403(3) 0.0500(12) Uani 1 1 d . . .
H8A H 0.2592 0.3781 0.3910 0.060 Uiso 1 1 d R . .
C9 C 0.2003(4) 0.4536(3) 0.4438(3) 0.0476(12) Uani 1 1 d . . .
H9A H 0.1734 0.4812 0.3953 0.057 Uiso 1 1 d R . .
C10 C 0.1842(4) 0.4793(3) 0.5163(3) 0.0526(13) Uani 1 1 d . . .
C11 C 0.2229(4) 0.4337(3) 0.5865(3) 0.0504(12) Uani 1 1 d . . .
H11A H 0.2132 0.4467 0.6366 0.060 Uiso 1 1 d R . .
C12 C 0.2702(4) 0.3721(3) 0.5804(3) 0.0486(12) Uani 1 1 d . . .
H12A H 0.2975 0.3432 0.6279 0.058 Uiso 1 1 d R . .
C13 C 0.1358(4) 0.5414(3) 0.5243(4) 0.0563(14) Uani 1 1 d . . .
C14 C 0.0888(4) 0.5951(3) 0.5278(4) 0.0608(15) Uani 1 1 d . . .
H14A H 0.0529 0.6359 0.5306 0.073 Uiso 1 1 calc R . .
C15 C 0.6129(4) 0.1669(3) 0.2310(3) 0.0436(11) Uani 1 1 d . . .
C16 C 0.6889(3) 0.1385(3) 0.2956(3) 0.0456(12) Uani 1 1 d . . .
H16A H 0.7281 0.1711 0.3356 0.055 Uiso 1 1 d R . .
C17 C 0.6961(3) 0.0654(3) 0.3139(3) 0.0434(11) Uani 1 1 d . . .
H17A H 0.7407 0.0488 0.3645 0.052 Uiso 1 1 d R . .
C18 C 0.6252(3) 0.0179(3) 0.2653(3) 0.0377(10) Uani 1 1 d . . .
C19 C 0.5512(3) 0.0465(3) 0.1971(3) 0.0373(10) Uani 1 1 d . . .
H19A H 0.4962 0.0164 0.1699 0.045 Uiso 1 1 d R . .
C20 C 0.5418(3) 0.1203(2) 0.1816(3) 0.0357(9) Uani 1 1 d . . .
H20A H 0.4827 0.1392 0.1435 0.043 Uiso 1 1 d R . .
C21 C 0.6041(4) 0.2473(3) 0.2137(3) 0.0493(12) Uani 1 1 d . . .
H21B H 0.6390 0.2593 0.1769 0.059 Uiso 1 1 calc R . .
H21C H 0.6319 0.2733 0.2633 0.059 Uiso 1 1 calc R . .
H21A H 0.5359 0.2599 0.1901 0.059 Uiso 1 1 calc R . .
C22 C 0.6374(4) -0.0607(3) 0.2837(3) 0.0470(12) Uani 1 1 d . . .
H22A H 0.6518 -0.0666 0.3410 0.056 Uiso 1 1 d R . .
C23 C 0.5468(4) -0.1028(3) 0.2411(4) 0.0567(14) Uani 1 1 d . . .
H23A H 0.4915 -0.0832 0.2537 0.085 Uiso 1 1 calc R . .
H23B H 0.5562 -0.1518 0.2586 0.085 Uiso 1 1 calc R . .
H23C H 0.5346 -0.1006 0.1838 0.085 Uiso 1 1 calc R . .
C24 C 0.7230(4) -0.0909(3) 0.2620(3) 0.0493(12) Uani 1 1 d . . .
H24A H 0.7292 -0.1411 0.2744 0.074 Uiso 1 1 calc R . .
H24B H 0.7825 -0.0667 0.2925 0.074 Uiso 1 1 calc R . .
H24C H 0.7119 -0.0841 0.2053 0.074 Uiso 1 1 calc R . .
O1 O 0.4570(10) 0.4872(8) 0.4974(9) 0.048(3) Uani 0.25 1 d P . .
H1B H 0.4135 0.4881 0.4509 0.057 Uiso 0.25 1 d PR . .
H1C H 0.4317 0.5013 0.5326 0.057 Uiso 0.25 1 d PR . .
O2 O 0.3579(12) 0.3491(9) 0.3059(9) 0.057(4) Uani 0.25 1 d P . .
H2B H 0.4059 0.3317 0.2935 0.069 Uiso 0.25 1 d PR . .
H2C H 0.3256 0.3154 0.3184 0.069 Uiso 0.25 1 d PR . .
O3 O 0.5150(12) 0.4847(9) 0.6955(10) 0.062(4) Uani 0.25 1 d P . .
H3C H 0.5116 0.4633 0.6517 0.075 Uiso 0.25 1 d PR . .
H3B H 0.5625 0.5141 0.7042 0.075 Uiso 0.25 1 d PR . .
O4 O 0.4048(11) 0.5221(9) 0.6793(9) 0.057(4) Uani 0.25 1 d P . .
H4B H 0.3944 0.5515 0.6403 0.068 Uiso 0.25 1 d PR . .
H4C H 0.3599 0.4904 0.6675 0.068 Uiso 0.25 1 d PR . .
Ru1 Ru 0.40263(2) 0.136975(18) 0.42998(2) 0.03004(10) Uani 1 1 d . . .
Ru2 Ru 0.54889(2) 0.102411(19) 0.30697(2) 0.03142(10) Uani 1 1 d . . .
S1 S 0.47236(8) 0.17214(7) 0.56271(7) 0.0367(2) Uani 1 1 d . . .
S2 S 0.52330(7) 0.20248(6) 0.38706(6) 0.0307(2) Uani 1 1 d . . .
S3 S 0.29523(8) 0.22905(6) 0.41254(7) 0.0347(2) Uani 1 1 d . . .
S4 S 0.29274(8) 0.05977(7) 0.46766(8) 0.0415(3) Uani 1 1 d . . .
Se1 Se 0.37129(3) 0.07696(2) 0.29375(3) 0.03243(11) Uani 1 1 d . . .
Se2 Se 0.49319(3) 0.02865(2) 0.40306(3) 0.03189(11) Uani 1 1 d . . .

loop_
_atom_site_aniso_label
_atom_site_aniso_U_11
_atom_site_aniso_U_22
_atom_site_aniso_U_33
_atom_site_aniso_U_23
_atom_site_aniso_U_13
_atom_site_aniso_U_12
B1 0.034(2) 0.035(3) 0.040(3) 0.003(2) 0.008(2) 0.006(2)
B2 0.036(3) 0.040(3) 0.044(3) 0.000(2) 0.010(2) 0.002(2)
B3 0.043(3) 0.032(3) 0.048(3) -0.007(2) 0.013(2) -0.007(2)
B4 0.042(3) 0.031(3) 0.052(3) -0.006(2) 0.013(2) -0.003(2)
B5 0.042(3) 0.053(3) 0.043(3) -0.003(3) 0.005(2) 0.000(3)
B6 0.041(3) 0.057(4) 0.057(4) -0.007(3) 0.010(3) -0.007(3)
B7 0.049(3) 0.046(3) 0.048(3) -0.011(3) 0.011(3) -0.011(3)
B8 0.052(3) 0.047(3) 0.049(3) -0.014(3) 0.017(3) -0.007(3)
B9 0.051(3) 0.054(4) 0.039(3) 0.001(3) 0.009(3) 0.000(3)
B10 0.050(3) 0.055(4) 0.049(3) -0.008(3) 0.008(3) -0.003(3)
B11 0.045(3) 0.045(3) 0.040(3) -0.001(2) 0.017(2) 0.001(2)
B12 0.044(3) 0.055(4) 0.052(3) 0.001(3) 0.023(3) -0.005(3)
B13 0.042(3) 0.049(3) 0.054(3) -0.004(3) 0.013(3) -0.006(3)
B14 0.041(3) 0.047(3) 0.038(3) -0.003(2) 0.008(2) -0.001(2)
B15 0.048(3) 0.062(4) 0.063(4) -0.002(3) 0.031(3) 0.001(3)
B16 0.039(3) 0.074(5) 0.074(5) -0.002(4) 0.019(3) -0.004(3)
B17 0.043(3) 0.070(4) 0.053(4) -0.005(3) 0.003(3) 0.004(3)
B18 0.047(3) 0.054(4) 0.049(3) 0.008(3) 0.007(3) 0.011(3)
B19 0.043(3) 0.049(3) 0.057(4) -0.001(3) 0.023(3) 0.010(3)
B20 0.042(3) 0.069(5) 0.072(4) -0.002(4) 0.014(3) 0.010(3)
C1 0.043(3) 0.033(2) 0.039(2) -0.0054(19) 0.013(2) 0.0000(19)
C2 0.036(2) 0.030(2) 0.035(2) 0.0009(18) 0.0091(19) -0.0033(18)
C3 0.035(2) 0.035(2) 0.038(2) -0.0003(18) 0.0142(19) 0.0067(18)
C4 0.033(2) 0.039(2) 0.039(2) 0.0033(19) 0.0142(19) 0.0017(19)
C5 0.042(3) 0.037(3) 0.046(3) -0.004(2) 0.013(2) -0.001(2)
C6 0.046(3) 0.033(2) 0.042(3) -0.001(2) 0.015(2) -0.003(2)
C7 0.043(3) 0.043(3) 0.046(3) -0.005(2) 0.008(2) 0.002(2)
C8 0.041(3) 0.056(3) 0.052(3) 0.005(3) 0.015(2) 0.003(2)
C9 0.054(3) 0.040(3) 0.053(3) -0.001(2) 0.021(2) -0.001(2)
C10 0.063(3) 0.043(3) 0.051(3) -0.001(2) 0.018(3) -0.001(3)
C11 0.054(3) 0.050(3) 0.051(3) -0.001(2) 0.023(3) 0.003(2)
C12 0.043(3) 0.050(3) 0.048(3) -0.005(2) 0.009(2) 0.005(2)
C13 0.054(3) 0.056(3) 0.061(3) 0.000(3) 0.022(3) 0.006(3)
C14 0.053(3) 0.062(4) 0.062(4) 0.007(3) 0.012(3) 0.016(3)
C15 0.048(3) 0.044(3) 0.044(3) 0.001(2) 0.022(2) -0.008(2)
C16 0.031(2) 0.049(3) 0.060(3) 0.001(2) 0.019(2) -0.005(2)
C17 0.027(2) 0.053(3) 0.053(3) 0.002(2) 0.015(2) 0.004(2)
C18 0.037(2) 0.039(3) 0.040(2) 0.003(2) 0.0157(19) 0.007(2)
C19 0.039(2) 0.037(2) 0.038(2) 0.0004(19) 0.016(2) 0.0016(19)
C20 0.036(2) 0.036(2) 0.038(2) 0.0034(19) 0.017(2) -0.0007(19)
C21 0.049(3) 0.046(3) 0.052(3) 0.007(2) 0.015(2) -0.008(2)
C22 0.050(3) 0.040(3) 0.050(3) 0.005(2) 0.015(2) 0.006(2)
C23 0.061(4) 0.053(3) 0.055(3) -0.004(3) 0.017(3) -0.006(3)
C24 0.050(3) 0.039(3) 0.057(3) -0.004(2) 0.015(2) 0.007(2)
O1 0.044(7) 0.052(9) 0.046(7) -0.004(6) 0.012(7) 0.009(6)
O2 0.058(9) 0.059(10) 0.056(9) 0.003(7) 0.018(7) -0.007(7)
O3 0.063(10) 0.050(9) 0.065(10) -0.004(8) 0.007(8) 0.017(8)
O4 0.049(9) 0.060(10) 0.060(9) -0.003(8) 0.016(7) 0.000(7)
Ru1 0.02610(17) 0.03079(18) 0.03537(19) -0.00037(13) 0.01289(14) 0.00347(13)
Ru2 0.02451(17) 0.0361(2) 0.03426(19) -0.00068(14) 0.01034(14) 0.00076(13)
S1 0.0350(6) 0.0436(6) 0.0341(6) -0.0001(5) 0.0148(5) 0.0061(5)
S2 0.0275(5) 0.0320(5) 0.0328(5) -0.0002(4) 0.0101(4) 0.0009(4)
S3 0.0333(5) 0.0319(5) 0.0414(6) 0.0015(4) 0.0155(5) 0.0055(4)
S4 0.0339(6) 0.0391(6) 0.0560(7) 0.0133(5) 0.0209(5) 0.0071(5)
Se1 0.0267(2) 0.0355(2) 0.0363(2) -0.00084(18) 0.01168(17) 0.00126(17)
Se2 0.0284(2) 0.0338(2) 0.0369(2) -0.00036(17) 0.01530(18) 0.00371(17)

loop_
_atom_type_symbol
_atom_type_description
_atom_type_scat_dispersion_real
_atom_type_scat_dispersion_imag
_atom_type_scat_source
C C 0.0033 0.0016 'International Tables Vol C Tables 4.2.6.8 and 6.1.1.4'
H H 0.0000 0.0000 'International Tables Vol C Tables 4.2.6.8 and 6.1.1.4'
B B 0.0013 0.0007 'International Tables Vol C Tables 4.2.6.8 and 6.1.1.4'
S S 0.1246 0.1234 'International Tables Vol C Tables 4.2.6.8 and 6.1.1.4'
Se Se -0.0929 2.2259 'International Tables Vol C Tables 4.2.6.8 and 6.1.1.4'
Ru Ru -1.2594 0.8363 'International Tables Vol C Tables 4.2.6.8 and 6.1.1.4'
O O 0.0106 0.0060 'International Tables Vol C Tables 4.2.6.8 and 6.1.1.4'

loop_
_geom_angle_atom_site_label_1
_geom_angle_atom_site_label_2
_geom_angle_atom_site_label_3
_geom_angle
_geom_angle_site_symmetry_1
_geom_angle_site_symmetry_3
_geom_angle_publ_flag
C2 B1 B2 59.2(3) . . ?
C2 B1 C1 58.5(2) . . ?
B2 B1 C1 105.4(3) . . ?
C2 B1 B5 106.9(4) . . ?
B2 B1 B5 61.4(3) . . ?
C1 B1 B5 104.2(4) . . ?
C2 B1 B9 105.7(3) . . ?
B2 B1 B9 108.9(4) . . ?
C1 B1 B9 57.3(3) . . ?
B5 B1 B9 60.0(3) . . ?
C2 B1 H1 122.6 . . ?
B2 B1 H1 122.4 . . ?
C1 B1 H1 123.6 . . ?
B5 B1 H1 123.4 . . ?
B9 B1 H1 121.8 . . ?
C2 B2 B1 58.9(2) . . ?
C2 B2 B3 59.7(3) . . ?
B1 B2 B3 108.8(4) . . ?
C2 B2 B5 106.2(4) . . ?
B1 B2 B5 60.8(3) . . ?
B3 B2 B5 108.5(4) . . ?
C2 B2 B6 107.4(4) . . ?
B1 B2 B6 109.9(4) . . ?
B3 B2 B6 60.6(3) . . ?
B5 B2 B6 60.4(3) . . ?
C2 B2 H2 121.7 . . ?
B1 B2 H2 120.0 . . ?
B3 B2 H2 120.8 . . ?
B5 B2 H2 123.2 . . ?
B6 B2 H2 122.3 . . ?
C2 B3 B4 61.5(3) . . ?
C2 B3 B2 57.8(2) . . ?
B4 B3 B2 110.4(4) . . ?
C2 B3 B7 106.5(4) . . ?
B4 B3 B7 60.1(3) . . ?
B2 B3 B7 109.5(4) . . ?
C2 B3 B6 106.2(4) . . ?
B4 B3 B6 110.9(4) . . ?
B2 B3 B6 61.1(3) . . ?
B7 B3 B6 61.2(4) . . ?
C2 B3 H3 122.4 . . ?
B4 B3 H3 118.2 . . ?
B2 B3 H3 121.2 . . ?
B7 B3 H3 122.4 . . ?
B6 B3 H3 122.4 . . ?
B3 B4 C2 58.4(2) . . ?
B3 B4 B7 61.3(3) . . ?
C2 B4 B7 105.0(4) . . ?
B3 B4 C1 102.4(3) . . ?
C2 B4 C1 55.67(19) . . ?
B7 B4 C1 102.6(4) . . ?
B3 B4 B8 105.9(4) . . ?
C2 B4 B8 101.0(3) . . ?
B7 B4 B8 59.1(3) . . ?
C1 B4 B8 55.9(3) . . ?
B3 B4 H4 123.0 . . ?
C2 B4 H4 123.8 . . ?
B7 B4 H4 124.5 . . ?
C1 B4 H4 125.2 . . ?
B8 B4 H4 125.4 . . ?
B10 B5 B1 107.9(4) . . ?
B10 B5 B9 61.4(4) . . ?
B1 B5 B9 60.5(3) . . ?
B10 B5 B2 105.5(4) . . ?
B1 B5 B2 57.8(3) . . ?
B9 B5 B2 106.5(4) . . ?
B10 B5 B6 58.4(4) . . ?
B1 B5 B6 107.4(4) . . ?
B9 B5 B6 108.7(4) . . ?
B2 B5 B6 60.4(3) . . ?
B10 B5 H5 122.8 . . ?
B1 B5 H5 122.6 . . ?
B9 B5 H5 122.4 . . ?
B2 B5 H5 122.5 . . ?
B6 B5 H5 120.5 . . ?
B10 B6 B3 105.4(4) . . ?
B10 B6 B2 105.4(4) . . ?
B3 B6 B2 58.3(3) . . ?
B10 B6 B5 59.3(4) . . ?
B3 B6 B5 105.7(4) . . ?
B2 B6 B5 59.2(3) . . ?
B10 B6 B7 59.4(4) . . ?
B3 B6 B7 59.0(3) . . ?
B2 B6 B7 105.5(4) . . ?
B5 B6 B7 106.8(4) . . ?
B10 B6 H6 123.0 . . ?
B3 B6 H6 124.0 . . ?
B2 B6 H6 123.3 . . ?
B5 B6 H6 121.8 . . ?
B7 B6 H6 123.1 . . ?
B4 B7 B10 109.2(4) . . ?
B4 B7 B8 62.2(3) . . ?
B10 B7 B8 59.7(4) . . ?
B4 B7 B3 58.6(3) . . ?
B10 B7 B3 104.6(4) . . ?
B8 B7 B3 106.3(4) . . ?
B4 B7 B6 108.4(4) . . ?
B10 B7 B6 57.8(4) . . ?
B8 B7 B6 106.6(4) . . ?
B3 B7 B6 59.7(3) . . ?
B4 B7 H7 122.6 . . ?
B10 B7 H7 122.1 . . ?
B8 B7 H7 124.5 . . ?
B3 B7 H7 122.6 . . ?
B6 B7 H7 119.2 . . ?
C1 B8 B10 104.8(4) . . ?
C1 B8 B9 58.3(3) . . ?
B10 B8 B9 61.6(4) . . ?
C1 B8 B7 106.1(4) . . ?
B10 B8 B7 60.0(4) . . ?
B9 B8 B7 110.6(4) . . ?
C1 B8 B4 60.7(3) . . ?
B10 B8 B4 106.7(4) . . ?
B9 B8 B4 109.7(4) . . ?
B7 B8 B4 58.7(3) . . ?
C1 B8 H8 122.9 . . ?
B10 B8 H8 122.3 . . ?
B9 B8 H8 117.1 . . ?
B7 B8 H8 124.0 . . ?
B4 B8 H8 123.5 . . ?
C1 B9 B8 58.7(3) . . ?
C1 B9 B5 105.3(4) . . ?
B8 B9 B5 107.2(5) . . ?
C1 B9 B1 59.2(3) . . ?
B8 B9 B1 107.3(4) . . ?
B5 B9 B1 59.5(3) . . ?
C1 B9 B10 103.2(4) . . ?
B8 B9 B10 59.2(4) . . ?
B5 B9 B10 58.5(4) . . ?
B1 B9 B10 104.9(4) . . ?
C1 B9 H9 124.2 . . ?
B8 B9 H9 119.2 . . ?
B5 B9 H9 124.2 . . ?
B1 B9 H9 125.0 . . ?
B10 B9 H9 123.0 . . ?
B6 B10 B5 62.4(4) . . ?
B6 B10 B8 111.0(5) . . ?
B5 B10 B8 108.6(4) . . ?
B6 B10 B7 62.8(4) . . ?
B5 B10 B7 111.9(5) . . ?
B8 B10 B7 60.3(4) . . ?
B6 B10 B9 110.8(4) . . ?
B5 B10 B9 60.1(4) . . ?
B8 B10 B9 59.2(4) . . ?
B7 B10 B9 108.9(4) . . ?
B6 B10 H10 119.9 . . ?
B5 B10 H10 120.1 . . ?
B8 B10 H10 120.8 . . ?
B7 B10 H10 120.6 . . ?
B9 B10 H10 120.3 . . ?
C3 B11 B15 105.2(4) . . ?
C3 B11 B19 60.5(3) . . ?
B15 B11 B19 60.6(4) . . ?
C3 B11 C4 56.8(2) . . ?
B15 B11 C4 102.9(4) . . ?
B19 B11 C4 105.8(4) . . ?
C3 B11 B12 103.1(4) . . ?
B15 B11 B12 59.4(4) . . ?
B19 B11 B12 108.3(4) . . ?
C4 B11 B12 56.6(3) . . ?
C3 B11 H11 126.4 . . ?
B15 B11 H11 123.4 . . ?
B19 B11 H11 124.5 . . ?
C4 B11 H11 122.9 . . ?
B12 B11 H11 119.6 . . ?
B16 B12 C4 107.7(4) . . ?
B16 B12 B15 60.7(4) . . ?
C4 B12 B15 104.4(4) . . ?
B16 B12 B13 64.0(4) . . ?
C4 B12 B13 56.1(3) . . ?
B15 B12 B13 108.7(5) . . ?
B16 B12 B11 108.5(5) . . ?
C4 B12 B11 60.7(3) . . ?
B15 B12 B11 57.2(3) . . ?
B13 B12 B11 107.0(4) . . ?
B16 B12 H12 123.2 . . ?
C4 B12 H12 122.3 . . ?
B15 B12 H12 122.4 . . ?
B13 B12 H12 124.3 . . ?
B11 B12 H12 118.0 . . ?
C4 B13 B14 60.1(3) . . ?
C4 B13 B12 60.6(3) . . ?
B14 B13 B12 109.5(4) . . ?
C4 B13 B17 105.4(4) . . ?
B14 B13 B17 57.3(4) . . ?
B12 B13 B17 109.0(5) . . ?
C4 B13 B16 105.3(4) . . ?
B14 B13 B16 109.6(5) . . ?
B12 B13 B16 56.4(4) . . ?
B17 B13 B16 65.0(4) . . ?
C4 B13 H13 122.4 . . ?
B14 B13 H13 120.0 . . ?
B12 B13 H13 122.2 . . ?
B17 B13 H13 121.7 . . ?
B16 B13 H13 123.0 . . ?
C4 B14 C3 58.4(2) . . ?
C4 B14 B17 108.2(4) . . ?
C3 B14 B17 106.5(4) . . ?
C4 B14 B13 56.9(3) . . ?
C3 B14 B13 104.5(4) . . ?
B17 B14 B13 64.0(4) . . ?
C4 B14 B18 106.9(4) . . ?
C3 B14 B18 60.0(3) . . ?
B17 B14 B18 58.5(4) . . ?
B13 B14 B18 108.8(4) . . ?
C4 B14 H14 122.4 . . ?
C3 B14 H14 123.3 . . ?
B17 B14 H14 121.6 . . ?
B13 B14 H14 121.9 . . ?
B18 B14 H14 122.3 . . ?
B11 B15 B16 111.4(5) . . ?
B11 B15 B19 60.8(3) . . ?
B16 B15 B19 112.9(5) . . ?
B11 B15 B12 63.3(4) . . ?
B16 B15 B12 58.1(4) . . ?
B19 B15 B12 111.6(4) . . ?
B11 B15 B20 109.3(4) . . ?
B16 B15 B20 64.1(4) . . ?
B19 B15 B20 59.7(4) . . ?
B12 B15 B20 109.4(5) . . ?
B11 B15 H15 120.4 . . ?
B16 B15 H15 117.8 . . ?
B19 B15 H15 121.0 . . ?
B12 B15 H15 119.7 . . ?
B20 B15 H15 121.1 . . ?
B12 B16 B15 61.2(4) . . ?
B12 B16 B13 59.6(4) . . ?
B15 B16 B13 105.7(4) . . ?
B12 B16 B20 107.8(5) . . ?
B15 B16 B20 59.0(4) . . ?
B13 B16 B20 103.6(5) . . ?
B12 B16 B17 105.2(4) . . ?
B15 B16 B17 103.4(5) . . ?
B13 B16 B17 57.3(3) . . ?
B20 B16 B17 57.1(4) . . ?
B12 B16 H16 122.5 . . ?
B15 B16 H16 125.3 . . ?
B13 B16 H16 122.5 . . ?
B20 B16 H16 123.4 . . ?
B17 B16 H16 122.9 . . ?
B14 B17 B18 63.3(4) . . ?
B14 B17 B13 58.7(3) . . ?
B18 B17 B13 108.5(4) . . ?
B14 B17 B20 107.8(5) . . ?
B18 B17 B20 57.8(4) . . ?
B13 B17 B20 105.6(5) . . ?
B14 B17 B16 105.0(4) . . ?
B18 B17 B16 105.3(5) . . ?
B13 B17 B16 57.8(4) . . ?
B20 B17 B16 59.1(4) . . ?
B14 B17 H17 122.7 . . ?
B18 B17 H17 122.4 . . ?
B13 B17 H17 122.6 . . ?
B20 B17 H17 122.5 . . ?
B16 B17 H17 122.9 . . ?
B17 B18 B20 64.6(4) . . ?
B17 B18 C3 104.0(4) . . ?
B20 B18 C3 104.9(4) . . ?
B17 B18 B19 112.1(5) . . ?
B20 B18 B19 60.4(4) . . ?
C3 B18 B19 58.7(3) . . ?
B17 B18 B14 58.1(4) . . ?
B20 B18 B14 109.0(5) . . ?
C3 B18 B14 57.3(3) . . ?
B19 B18 B14 107.5(4) . . ?
B17 B18 H18 123.2 . . ?
B20 B18 H18 123.0 . . ?
C3 B18 H18 122.6 . . ?
B19 B18 H18 118.9 . . ?
B14 B18 H18 122.0 . . ?
C3 B19 B15 101.6(4) . . ?
C3 B19 B11 57.7(2) . . ?
B15 B19 B11 58.6(3) . . ?
C3 B19 B20 104.0(4) . . ?
B15 B19 B20 61.2(4) . . ?
B11 B19 B20 108.7(5) . . ?
C3 B19 B18 59.9(3) . . ?
B15 B19 B18 106.2(5) . . ?
B11 B19 B18 108.3(4) . . ?
B20 B19 B18 58.1(4) . . ?
C3 B19 H19 124.2 . . ?
B15 B19 H19 123.5 . . ?
B11 B19 H19 118.4 . . ?
B20 B19 H19 124.9 . . ?
B18 B19 H19 123.9 . . ?
B18 B20 B19 61.5(4) . . ?
B18 B20 B15 107.2(5) . . ?
B19 B20 B15 59.1(4) . . ?
B18 B20 B17 57.6(4) . . ?
B19 B20 B17 107.3(4) . . ?
B15 B20 B17 107.1(5) . . ?
B18 B20 B16 109.0(5) . . ?
B19 B20 B16 106.4(5) . . ?
B15 B20 B16 56.9(4) . . ?
B17 B20 B16 63.8(4) . . ?
B18 B20 H20 122.1 . . ?
B19 B20 H20 119.2 . . ?
B15 B20 H20 121.5 . . ?
B17 B20 H20 124.6 . . ?
B16 B20 H20 122.7 . . ?
C2 C1 B9 111.4(3) . . ?
C2 C1 B8 111.7(3) . . ?
B9 C1 B8 63.0(3) . . ?
C2 C1 B1 59.2(2) . . ?
B9 C1 B1 63.6(3) . . ?
B8 C1 B1 114.3(3) . . ?
C2 C1 B4 61.6(2) . . ?
B9 C1 B4 115.8(3) . . ?
B8 C1 B4 63.4(3) . . ?
B1 C1 B4 112.7(3) . . ?
C2 C1 S1 118.0(3) . . ?
B9 C1 S1 116.5(3) . . ?
B8 C1 S1 123.7(3) . . ?
B1 C1 S1 112.7(2) . . ?
B4 C1 S1 121.4(3) . . ?
C1 C2 B1 62.3(2) . . ?
C1 C2 B2 110.5(3) . . ?
B1 C2 B2 61.9(3) . . ?
C1 C2 B3 109.3(3) . . ?
B1 C2 B3 113.6(3) . . ?
B2 C2 B3 62.6(3) . . ?
C1 C2 B4 62.8(2) . . ?
B1 C2 B4 116.3(3) . . ?
B2 C2 B4 113.2(3) . . ?
B3 C2 B4 60.1(3) . . ?
C1 C2 S2 116.4(3) . . ?
B1 C2 S2 125.0(2) . . ?
B2 C2 S2 128.3(3) . . ?
B3 C2 S2 117.0(2) . . ?
B4 C2 S2 106.7(2) . . ?
C4 C3 B11 64.9(2) . . ?
C4 C3 B14 60.4(2) . . ?
B11 C3 B14 116.0(3) . . ?
C4 C3 B19 113.1(3) . . ?
B11 C3 B19 61.8(3) . . ?
B14 C3 B19 114.2(3) . . ?
C4 C3 B18 110.5(3) . . ?
B11 C3 B18 112.9(3) . . ?
B14 C3 B18 62.6(3) . . ?
B19 C3 B18 61.4(3) . . ?
C4 C3 S3 116.2(3) . . ?
B11 C3 S3 121.6(3) . . ?
B14 C3 S3 110.8(2) . . ?
B19 C3 S3 124.7(3) . . ?
B18 C3 S3 118.7(2) . . ?
B13 C4 C3 111.6(3) . . ?
B13 C4 B14 62.9(3) . . ?
C3 C4 B14 61.3(2) . . ?
B13 C4 B12 63.3(3) . . ?
C3 C4 B12 109.2(3) . . ?
B14 C4 B12 113.9(3) . . ?
B13 C4 B11 114.4(3) . . ?
C3 C4 B11 58.4(2) . . ?
B14 C4 B11 111.2(3) . . ?
B12 C4 B11 62.6(3) . . ?
B13 C4 S4 122.3(3) . . ?
C3 C4 S4 117.4(3) . . ?
B14 C4 S4 118.4(3) . . ?
B12 C4 S4 121.6(3) . . ?
B11 C4 S4 116.3(3) . . ?
C6 C5 S1 120.9(4) . . ?
C6 C5 H5A 119.7 . . ?
S1 C5 H5A 119.4 . . ?
C5 C6 C7 121.4(4) . . ?
C5 C6 S3 118.2(4) . . ?
C7 C6 S3 118.9(4) . . ?
C8 C7 C12 118.9(5) . . ?
C8 C7 C6 121.8(5) . . ?
C12 C7 C6 119.2(5) . . ?
C9 C8 C7 119.9(5) . . ?
C9 C8 H8A 120.4 . . ?
C7 C8 H8A 119.8 . . ?
C8 C9 C10 123.4(5) . . ?
C8 C9 H9A 118.9 . . ?
C10 C9 H9A 117.6 . . ?
C13 C10 C9 126.5(5) . . ?
C13 C10 C11 118.5(5) . . ?
C9 C10 C11 115.0(5) . . ?
C12 C11 C10 119.8(5) . . ?
C12 C11 H11A 120.6 . . ?
C10 C11 H11A 119.5 . . ?
C11 C12 C7 122.9(5) . . ?
C11 C12 H12A 118.9 . . ?
C7 C12 H12A 118.1 . . ?
C14 C13 C10 176.5(7) . . ?
C13 C14 H14A 180.0 . . ?
C16 C15 C20 118.9(5) . . ?
C16 C15 C21 121.8(5) . . ?
C20 C15 C21 119.3(5) . . ?
C16 C15 Ru2 70.9(3) . . ?
C20 C15 Ru2 70.7(3) . . ?
C21 C15 Ru2 129.4(4) . . ?
C15 C16 C17 122.5(5) . . ?
C15 C16 Ru2 72.0(3) . . ?
C17 C16 Ru2 71.4(3) . . ?
C15 C16 H16A 117.9 . . ?
C17 C16 H16A 118.0 . . ?
Ru2 C16 H16A 117.9 . . ?
C16 C17 C18 119.4(5) . . ?
C16 C17 Ru2 71.3(3) . . ?
C18 C17 Ru2 70.8(3) . . ?
C16 C17 H17A 120.2 . . ?
C18 C17 H17A 119.3 . . ?
Ru2 C17 H17A 119.9 . . ?
C17 C18 C19 117.9(4) . . ?
C17 C18 C22 118.4(4) . . ?
C19 C18 C22 123.5(4) . . ?
C17 C18 Ru2 71.5(3) . . ?
C19 C18 Ru2 71.8(3) . . ?
C22 C18 Ru2 132.3(3) . . ?
C20 C19 C18 122.1(4) . . ?
C20 C19 Ru2 70.9(3) . . ?
C18 C19 Ru2 70.3(3) . . ?
C20 C19 H19A 117.8 . . ?
C18 C19 H19A 117.9 . . ?
Ru2 C19 H19A 118.0 . . ?
C19 C20 C15 119.0(5) . . ?
C19 C20 Ru2 71.7(3) . . ?
C15 C20 Ru2 71.9(3) . . ?
C19 C20 H20A 120.2 . . ?
C15 C20 H20A 120.1 . . ?
Ru2 C20 H20A 119.8 . . ?
C15 C21 H21B 109.5 . . ?
C15 C21 H21C 109.5 . . ?
H21B C21 H21C 109.5 . . ?
C15 C21 H21A 109.5 . . ?
H21B C21 H21A 109.5 . . ?
H21C C21 H21A 109.5 . . ?
C23 C22 C18 112.7(4) . . ?
C23 C22 C24 108.9(5) . . ?
C18 C22 C24 111.1(4) . . ?
C23 C22 H22A 108.6 . . ?
C18 C22 H22A 107.9 . . ?
C24 C22 H22A 107.5 . . ?
C22 C23 H23A 109.5 . . ?
C22 C23 H23B 109.5 . . ?
H23A C23 H23B 109.5 . . ?
C22 C23 H23C 109.5 . . ?
H23A C23 H23C 109.5 . . ?
H23B C23 H23C 109.5 . . ?
C22 C24 H24A 109.5 . . ?
C22 C24 H24B 109.5 . . ?
H24A C24 H24B 109.5 . . ?
C22 C24 H24C 109.5 . . ?
H24A C24 H24C 109.5 . . ?
H24B C24 H24C 109.5 . . ?
O1 O1 H1B 116.6 3_666 . ?
O1 O1 H1C 116.8 3_666 . ?
H1B O1 H1C 109.5 . . ?
H2B O2 H2C 109.5 . . ?
O4 O3 H3C 105.6 . . ?
O4 O3 H3B 114.8 . . ?
H3C O3 H3B 105.8 . . ?
O3 O4 H4B 108.7 . . ?
O3 O4 H4C 110.5 . . ?
H4B O4 H4C 109.5 . . ?
S3 Ru1 S1 88.53(4) . . ?
S3 Ru1 S4 90.94(4) . . ?
S1 Ru1 S4 90.33(5) . . ?
S3 Ru1 S2 95.52(4) . . ?
S1 Ru1 S2 92.62(4) . . ?
S4 Ru1 S2 172.96(4) . . ?
S3 Ru1 Se2 162.01(4) . . ?
S1 Ru1 Se2 109.45(3) . . ?
S4 Ru1 Se2 89.48(3) . . ?
S2 Ru1 Se2 83.51(3) . . ?
S3 Ru1 Se1 107.62(3) . . ?
S1 Ru1 Se1 163.35(3) . . ?
S4 Ru1 Se1 93.35(4) . . ?
S2 Ru1 Se1 82.05(3) . . ?
Se2 Ru1 Se1 54.418(15) . . ?
C18 Ru2 C20 69.01(17) . . ?
C18 Ru2 C16 67.56(19) . . ?
C20 Ru2 C16 67.00(19) . . ?
C18 Ru2 C17 37.68(19) . . ?
C20 Ru2 C17 80.59(18) . . ?
C16 Ru2 C17 37.35(19) . . ?
C18 Ru2 C19 37.89(17) . . ?
C20 Ru2 C19 37.41(17) . . ?
C16 Ru2 C19 78.14(19) . . ?
C17 Ru2 C19 67.13(18) . . ?
C18 Ru2 C15 81.01(19) . . ?
C20 Ru2 C15 37.39(18) . . ?
C16 Ru2 C15 37.1(2) . . ?
C17 Ru2 C15 67.9(2) . . ?
C19 Ru2 C15 66.87(18) . . ?
C18 Ru2 S2 159.31(13) . . ?
C20 Ru2 S2 119.44(12) . . ?
C16 Ru2 S2 97.34(15) . . ?
C17 Ru2 S2 122.21(14) . . ?
C19 Ru2 S2 156.40(12) . . ?
C15 Ru2 S2 95.43(14) . . ?
C18 Ru2 Se2 97.39(12) . . ?
C20 Ru2 Se2 146.90(12) . . ?
C16 Ru2 Se2 137.23(14) . . ?
C17 Ru2 Se2 107.47(14) . . ?
C19 Ru2 Se2 115.07(12) . . ?
C15 Ru2 Se2 174.28(14) . . ?
S2 Ru2 Se2 84.12(3) . . ?
C18 Ru2 Se1 115.67(13) . . ?
C20 Ru2 Se1 102.53(12) . . ?
C16 Ru2 Se1 167.78(14) . . ?
C17 Ru2 Se1 150.63(14) . . ?
C19 Ru2 Se1 97.42(12) . . ?
C15 Ru2 Se1 130.66(14) . . ?
S2 Ru2 Se1 82.14(3) . . ?
Se2 Ru2 Se1 54.963(16) . . ?
C1 S1 C5 96.8(2) . . ?
C1 S1 Ru1 105.69(14) . . ?
C5 S1 Ru1 103.03(16) . . ?
C2 S2 Ru1 100.71(14) . . ?
C2 S2 Ru2 111.37(14) . . ?
Ru1 S2 Ru2 92.54(4) . . ?
C6 S3 C3 98.9(2) . . ?
C6 S3 Ru1 107.15(16) . . ?
C3 S3 Ru1 107.50(14) . . ?
C4 S4 Ru1 105.32(16) . . ?
Se2 Se1 Ru2 61.820(17) . . ?
Se2 Se1 Ru1 62.626(18) . . ?
Ru2 Se1 Ru1 87.835(17) . . ?
Se1 Se2 Ru2 63.216(19) . . ?
Se1 Se2 Ru1 62.956(18) . . ?
Ru2 Se2 Ru1 88.698(19) . . ?

loop_
_geom_bond_atom_site_label_1
_geom_bond_atom_site_label_2
_geom_bond_distance
_geom_bond_site_symmetry_2
_geom_bond_publ_flag
B1 C2 1.674(5) . ?
B1 B2 1.725(8) . ?
B1 C1 1.725(5) . ?
B1 B5 1.780(8) . ?
B1 B9 1.798(8) . ?
B1 H1 0.9599 . ?
B2 C2 1.678(5) . ?
B2 B3 1.761(8) . ?
B2 B5 1.791(8) . ?
B2 B6 1.812(8) . ?
B2 H2 0.9600 . ?
B3 C2 1.713(5) . ?
B3 B4 1.744(8) . ?
B3 B7 1.791(8) . ?
B3 B6 1.804(8) . ?
B3 H3 0.9598 . ?
B4 C2 1.768(5) . ?
B4 B7 1.771(8) . ?
B4 C1 1.788(6) . ?
B4 B8 1.834(9) . ?
B4 H4 0.9599 . ?
B5 B10 1.760(9) . ?
B5 B9 1.788(9) . ?
B5 B6 1.813(9) . ?
B5 H5 0.9601 . ?
B6 B10 1.742(9) . ?
B6 B7 1.831(9) . ?
B6 H6 0.9599 . ?
B7 B10 1.773(9) . ?
B7 B8 1.777(9) . ?
B7 H7 0.9599 . ?
B8 C1 1.697(6) . ?
B8 B10 1.768(9) . ?
B8 B9 1.770(9) . ?
B8 H8 0.9598 . ?
B9 C1 1.690(6) . ?
B9 B10 1.811(9) . ?
B9 H9 0.9600 . ?
B10 H10 0.9599 . ?
B11 C3 1.685(5) . ?
B11 B15 1.716(8) . ?
B11 B19 1.756(8) . ?
B11 C4 1.792(6) . ?
B11 B12 1.824(8) . ?
B11 H11 0.9598 . ?
B12 B16 1.702(9) . ?
B12 C4 1.716(6) . ?
B12 B15 1.757(9) . ?
B12 B13 1.760(9) . ?
B12 H12 0.9602 . ?
B13 C4 1.634(6) . ?
B13 B14 1.736(8) . ?
B13 B17 1.825(10) . ?
B13 B16 1.835(9) . ?
B13 H13 0.9602 . ?
B14 C4 1.691(6) . ?
B14 C3 1.705(6) . ?
B14 B17 1.709(9) . ?
B14 B18 1.799(9) . ?
B14 H14 0.9601 . ?
B15 B16 1.750(10) . ?
B15 B19 1.753(9) . ?
B15 B20 1.790(10) . ?
B15 H15 0.9600 . ?
B16 B20 1.880(11) . ?
B16 B17 1.967(10) . ?
B16 H16 0.9601 . ?
B17 B18 1.717(10) . ?
B17 B20 1.839(10) . ?
B17 H17 0.9599 . ?
B18 B20 1.722(10) . ?
B18 C3 1.755(6) . ?
B18 B19 1.781(9) . ?
B18 H18 0.9600 . ?
B19 C3 1.734(6) . ?
B19 B20 1.764(9) . ?
B19 H19 0.9601 . ?
B20 H20 0.9600 . ?
C1 C2 1.661(6) . ?
C1 S1 1.865(5) . ?
C2 S2 1.912(4) . ?
C3 C4 1.656(6) . ?
C3 S3 1.854(5) . ?
C4 S4 1.793(5) . ?
C5 C6 1.337(7) . ?
C5 S1 1.870(5) . ?
C5 H5A 0.9601 . ?
C6 C7 1.469(7) . ?
C6 S3 1.827(5) . ?
C7 C8 1.388(7) . ?
C7 C12 1.392(7) . ?
C8 C9 1.350(7) . ?
C8 H8A 0.9599 . ?
C9 C10 1.441(7) . ?
C9 H9A 0.9600 . ?
C10 C13 1.382(8) . ?
C10 C11 1.448(8) . ?
C11 C12 1.357(8) . ?
C11 H11A 0.9601 . ?
C12 H12A 0.9600 . ?
C13 C14 1.220(8) . ?
C14 H14A 0.9300 . ?
C15 C16 1.396(8) . ?
C15 C20 1.405(7) . ?
C15 C21 1.529(7) . ?
C15 Ru2 2.199(5) . ?
C16 C17 1.399(7) . ?
C16 Ru2 2.184(5) . ?
C16 H16A 0.9599 . ?
C17 C18 1.408(7) . ?
C17 Ru2 2.185(4) . ?
C17 H17A 0.9600 . ?
C18 C19 1.419(6) . ?
C18 C22 1.502(7) . ?
C18 Ru2 2.176(4) . ?
C19 C20 1.404(6) . ?
C19 Ru2 2.194(4) . ?
C19 H19A 0.9599 . ?
C20 Ru2 2.184(4) . ?
C20 H20A 0.9601 . ?
C21 H21B 0.9600 . ?
C21 H21C 0.9600 . ?
C21 H21A 0.9600 . ?
C22 C23 1.495(8) . ?
C22 C24 1.506(7) . ?
C22 H22A 0.9600 . ?
C23 H23A 0.9600 . ?
C23 H23B 0.9600 . ?
C23 H23C 0.9600 . ?
C24 H24A 0.9600 . ?
C24 H24B 0.9600 . ?
C24 H24C 0.9600 . ?
O1 O1 1.30(3) 3_666 ?
O1 H1B 0.8499 . ?
O1 H1C 0.8499 . ?
O2 H2B 0.8501 . ?
O2 H2C 0.8500 . ?
O3 O4 1.67(2) . ?
O3 H3C 0.8500 . ?
O3 H3B 0.8500 . ?
O4 H4B 0.8500 . ?
O4 H4C 0.8500 . ?
Ru1 S3 2.2622(11) . ?
Ru1 S1 2.3048(12) . ?
Ru1 S4 2.3789(12) . ?
Ru1 S2 2.4254(11) . ?
Ru1 Se2 2.5285(6) . ?
Ru1 Se1 2.5360(6) . ?
Ru2 S2 2.4324(11) . ?
Ru2 Se2 2.4930(6) . ?
Ru2 Se1 2.5248(6) . ?
Se1 Se2 2.3157(6) . ?
